data_1511078
loop_
_publ_author_name
'Hewat, A.W.'
'Moze, O.'
'Pareti, L.'
'Harrison, W.T.A.'
'David, W.I.F.'
'Solzi, M.'
'Bolzoni, F.'

_publ_section_title
;
 Magnetic structure and preferential site occupation in manganese- and
 chromium-substituted Y2Fe14B
;
_journal_name_full 'Journal of the Less-Common Metals'
_journal_page_first 375
_journal_page_last 383
_journal_paper_doi 10.1016/0022-5088(88)90440-7
_journal_volume 136
_journal_year 1988
_chemical_formula_sum 'B Cr1.118 Fe12.943 Y2'
_chemical_name_systematic 'Y2 Fe12.943 Cr1.118 B'
_space_group_IT_number 136
_symmetry_space_group_name_Hall '-P 4n 2n'
_symmetry_space_group_name_H-M 'P 42/m n m'
_cell_angle_alpha 90
_cell_angle_beta 90
_cell_angle_gamma 90
_cell_formula_units_Z 4
_cell_length_a 8.7284
_cell_length_b 8.7284
_cell_length_c 11.9915
_cell_volume 913.572
_citation_journal_id_ASTM JCOMAH
_cod_data_source_file boron0-1_173.cif
_cod_data_source_block B1Cr1.118Fe12.943Y2
_cod_original_cell_volume 913.5721
_cod_original_formula_sum 'B1 Cr1.118 Fe12.943 Y2'
_cod_database_code 1511078

loop_
_symmetry_equiv_pos_as_xyz
x,y,z
-y+1/2,x+1/2,z+1/2
-x,-y,z
y+1/2,-x+1/2,z+1/2
x+1/2,-y+1/2,-z+1/2
y,x,-z
-x+1/2,y+1/2,-z+1/2
-y,-x,-z
-x,-y,-z
y-1/2,-x-1/2,-z-1/2
x,y,-z
-y-1/2,x-1/2,-z-1/2
-x-1/2,y-1/2,z-1/2
-y,-x,z
x-1/2,-y-1/2,z-1/2
y,x,z

loop_
_atom_site_label
_atom_site_type_symbol
_atom_site_fract_x
_atom_site_fract_y
_atom_site_fract_z
_atom_site_occupancy
_atom_site_U_iso_or_equiv
Fe1 Fe 0.5 0.5 0.1164 1.043 0.0
Fe2 Fe 0 0.5 0 1.018 0.0
Fe3 Fe 0.0974 0.0974 0.2015 0.886 0.0
Cr2 Cr 0.3187 0.3187 0.2442 0.157 0.0
Fe4 Fe 0.3187 0.3187 0.2442 0.843 0.0
Cr4 Cr 0.0366 0.3599 0.1706 0.068 0.0
Cr1 Cr 0.0974 0.0974 0.2015 0.114 0.0
Fe5 Fe 0.2181 0.5686 0.1256 0.924 0.0
Y1 Y 0.2676 0.2676 0 1 0.0
Fe6 Fe 0.0366 0.3599 0.1706 0.932 0.0
Cr3 Cr 0.2181 0.5686 0.1256 0.076 0.0
B1 B 0.3767 0.6233 0 1 0.0
Y2 Y 0.1491 0.8509 0 1 0.0
